data_4515757
loop_
_publ_author_name
'Brazzolotto, Deborah'
'Wang, Lianke'
'Tang, Hao'
'Gennari, Marcello'
'Queyriaux, Nicolas'
'Philouze, Christian'
'Demeshko, Serhiy'
'Meyer, Franc'
'Orio, Maylis'
'Artero, Vincent'
'Hall, Michael B.'
'Duboc, Carole'

_publ_section_title
;
 Tuning Reactivity of Bioinspired [NiFe]-Hydrogenase Models by Ligand
 Design and Modeling the CO Inhibition Process
;
_journal_issue 11
_journal_name_full 'ACS Catalysis'
_journal_page_first 10658
_journal_paper_doi 10.1021/acscatal.8b02830
_journal_volume 8
_journal_year 2018
_chemical_formula_moiety 'C49 H45 Fe N2 Ni O S2, 0.69(C H2 Cl2), 2(B0.5 F2), 0.15(C4 H10 O), 0.15(H2 O)'
_chemical_formula_sum 'C50.31 H48.22 B Cl1.39 F4 Fe N2 Ni O1.31 S2'
_chemical_formula_weight 1016.42
_space_group_crystal_system monoclinic
_space_group_IT_number 15
_space_group_name_Hall '-C 2yc'
_space_group_name_H-M_alt 'C 1 2/c 1'
_atom_sites_solution_hydrogens mixed
_audit_creation_date 2017-06-23
_audit_creation_method
;
Olex2 1.2
(compiled 2014.07.22 svn.r2960 for OlexSys, GUI svn.r4862)
;
_cell_angle_alpha 90
_cell_angle_beta 127.48(3)
_cell_angle_gamma 90
_cell_formula_units_Z 8
_cell_length_a 25.286(5)
_cell_length_b 23.295(5)
_cell_length_c 20.693(4)
_cell_measurement_reflns_used 63311
_cell_measurement_temperature 200
_cell_measurement_theta_max 27.537
_cell_measurement_theta_min 2.210
_cell_volume 9673(5)
_computing_cell_refinement EvalCCD
_computing_data_collection Collect
_computing_data_reduction EvalCCD
_computing_molecular_graphics 'Olex2 (Dolomanov et al., 2009)'
_computing_publication_material 'Olex2 (Dolomanov et al., 2009)'
_computing_structure_refinement 'SHELXL-2014/7 (Sheldrick, 2014)'
_diffrn_ambient_temperature 200
_diffrn_detector 'CCD area detector'
_diffrn_detector_type 'APEX II'
_diffrn_measured_fraction_theta_full 0.996
_diffrn_measured_fraction_theta_max 0.990
_diffrn_measurement_device_type 'Bruker-AXS-enraf-nonius KappaAPEXII'
_diffrn_measurement_method 'Phi and omega scans'
_diffrn_radiation_collimation 'Montel optic'
_diffrn_radiation_detector CCD
_diffrn_radiation_monochromator 'Multilayer mirrors'
_diffrn_radiation_probe x-ray
_diffrn_radiation_type MoK\a
_diffrn_radiation_wavelength 0.71073
_diffrn_reflns_av_R_equivalents 0.0391
_diffrn_reflns_av_unetI/netI 0.0267
_diffrn_reflns_Laue_measured_fraction_full 0.996
_diffrn_reflns_Laue_measured_fraction_max 0.990
_diffrn_reflns_limit_h_max 32
_diffrn_reflns_limit_h_min -32
_diffrn_reflns_limit_k_max 28
_diffrn_reflns_limit_k_min -30
_diffrn_reflns_limit_l_max 26
_diffrn_reflns_limit_l_min -20
_diffrn_reflns_number 63311
_diffrn_reflns_point_group_measured_fraction_full 0.996
_diffrn_reflns_point_group_measured_fraction_max 0.990
_diffrn_reflns_theta_full 25.242
_diffrn_reflns_theta_max 27.537
_diffrn_reflns_theta_min 2.210
_diffrn_source 'Incoatec ISG250'
_diffrn_source_target Mo
_diffrn_source_type 'Microfocus sealed tube'
_exptl_absorpt_coefficient_mu 0.907
_exptl_absorpt_correction_T_max 1
_exptl_absorpt_correction_T_min 0.711926
_exptl_absorpt_correction_type multi-scan
_exptl_absorpt_process_details
;
SADABS-2004/1 (Bruker,2004) was used for absorption correction.
R(int) was 0.0603 before and 0.0366 after correction.
The Ratio of minimum to maximum transmission is 0.7119.
The \l/2 correction factor is 0.0015.
;
_exptl_crystal_colour black
_exptl_crystal_colour_primary black
_exptl_crystal_density_diffrn 1.396
_exptl_crystal_description needle
_exptl_crystal_F_000 4201
_exptl_crystal_size_max 0.5
_exptl_crystal_size_mid 0.44
_exptl_crystal_size_min 0.1
_refine_diff_density_max 0.941
_refine_diff_density_min -0.606
_refine_diff_density_rms 0.091
_refine_ls_extinction_method none
_refine_ls_goodness_of_fit_ref 1.241
_refine_ls_hydrogen_treatment constr
_refine_ls_matrix_type full
_refine_ls_number_parameters 621
_refine_ls_number_reflns 11046
_refine_ls_number_restraints 622
_refine_ls_restrained_S_all 1.216
_refine_ls_R_factor_all 0.0868
_refine_ls_R_factor_gt 0.0666
_refine_ls_shift/su_max 0.002
_refine_ls_shift/su_mean 0.000
_refine_ls_structure_factor_coef Fsqd
_refine_ls_weighting_details 'w=1/[\s^2^(Fo^2^)+84.9581P] where P=(Fo^2^+2Fc^2^)/3'
_refine_ls_weighting_scheme calc
_refine_ls_wR_factor_gt 0.1507
_refine_ls_wR_factor_ref 0.1615
_reflns_Friedel_coverage 0.000
_reflns_number_gt 9024
_reflns_number_total 11046
_reflns_threshold_expression 'I > 2\s(I)'
_cod_data_source_file cs8b02830_si_001.cif
_cod_data_source_block NiFeCpSTAR
_cod_database_code 4515757
_shelx_space_group_comment
;
The symmetry employed for this shelxl refinement is uniquely defined
by the following loop, which should always be used as a source of
symmetry information in preference to the above space-group names.
They are only intended as comments.
;
_olex2_refinement_description
;
1. Fixed Uiso
 At 1.2 times of:
  All C(H) groups, All C(H,H) groups
 At 1.5 times of:
  All C(H,H,H) groups, All O(H,H) groups
2. Restrained distances
 C54-C53
 1.5 with sigma of 0.02
 C54-O2
 1.5 with sigma of 0.02
 O2-C55
 1.5 with sigma of 0.02
 C55-C56
 1.5 with sigma of 0.02
 C53-O2
 2.5 with sigma of 0.02
 C54-C55
 2.5 with sigma of 0.02
 O2-C56
 2.5 with sigma of 0.02
3. Rigid bond restraints
 All non-hydrogen atoms
 with sigma for 1-2 distances of 0.01 and sigma for 1-3 distances of 0.01
4. Uiso/Uaniso restraints and constraints
All non-hydrogen atoms have similar U: within 1.7A with sigma of 0.04 and sigma
for terminal atoms of 0.08
Uanis(C53) = Uanis(C56) = Uanis(O3)
Uanis(C54) = Uanis(C55)
5. Others
 Sof(C53)=Sof(H53A)=Sof(H53B)=Sof(H53C)=Sof(O2)=Sof(C54)=Sof(H54A)=Sof(H54B)=
 Sof(C55)=Sof(H55A)=Sof(H55B)=Sof(C56)=Sof(H56A)=Sof(H56B)=Sof(H56C)=Sof(O3)=
 Sof(H3A)=Sof(H3B)=0.5*(1-FVAR(2))
 Sof(Cl1)=Sof(Cl2)=Sof(C52)=Sof(H52A)=Sof(H52B)=FVAR(1)
6.a Riding coordinates:
 O3(H3A,H3B)
6.b Secondary CH2 refined with riding coordinates:
 C12(H12A,H12B), C11(H11A,H11B), C52(H52A,H52B), C54(H54A,H54B), C55(H55A,H55B)
6.c Aromatic/amide H refined with riding coordinates:
 C34(H34), C3(H3), C35(H35), C15(H15), C2(H2), C32(H32), C19(H19), C28(H28),
 C30(H30), C7(H7), C4(H4), C36(H36), C21(H21), C29(H29), C8(H8), C37(H37),
 C23(H23), C18(H18), C16(H16), C38(H38), C22(H22), C25(H25), C9(H9), C17(H17),
 C31(H31), C24(H24)
6.d Idealised Me refined with riding coordinates:
 C53(H53A,H53B,H53C)
6.e Idealised Me refined as rotating group:
 C50(H50A,H50B,H50C), C51(H51A,H51B,H51C), C47(H47A,H47B,H47C), C49(H49A,H49B,
 H49C), C48(H48A,H48B,H48C), C56(H56A,H56B,H56C)
;
_shelx_shelxl_version_number 2014/7
_olex2_submission_special_instructions 'No special instructions were received'

loop_
_space_group_symop_operation_xyz
'x, y, z'
'-x, y, -z+1/2'
'x+1/2, y+1/2, z'
'-x+1/2, y+1/2, -z+1/2'
'-x, -y, -z'
'x, -y, z-1/2'
'-x+1/2, -y+1/2, -z'
'x+1/2, -y+1/2, z-1/2'

loop_
_atom_site_label
_atom_site_type_symbol
_atom_site_fract_x
_atom_site_fract_y
_atom_site_fract_z
_atom_site_U_iso_or_equiv
_atom_site_adp_type
_atom_site_occupancy
_atom_site_site_symmetry_order
_atom_site_calc_flag
_atom_site_refinement_flags_posn
_atom_site_refinement_flags_adp
_atom_site_refinement_flags_occupancy
_atom_site_disorder_assembly
_atom_site_disorder_group
Ni1 Ni 0.69159(3) 0.70442(2) 0.63567(3) 0.02734(13) Uani 1 1 d . U . . .
Fe1 Fe 0.56886(3) 0.64973(3) 0.63872(4) 0.03147(16) Uani 1 1 d . U . . .
S2 S 0.68099(5) 0.63957(5) 0.70230(6) 0.0285(2) Uani 1 1 d . U . . .
S1 S 0.60148(6) 0.73532(5) 0.61452(7) 0.0314(2) Uani 1 1 d . U . . .
N1 N 0.69779(18) 0.75922(16) 0.5722(2) 0.0298(7) Uani 1 1 d . U . . .
N2 N 0.78204(18) 0.68563(18) 0.6787(2) 0.0331(8) Uani 1 1 d . U . . .
C5 C 0.7617(2) 0.7704(2) 0.6023(3) 0.0323(9) Uani 1 1 d . U . . .
C13 C 0.5527(2) 0.7813(2) 0.5197(3) 0.0331(9) Uani 1 1 d . U . . .
C1 C 0.6475(2) 0.7870(2) 0.5059(3) 0.0332(9) Uani 1 1 d . U . . .
O1 O 0.50401(19) 0.57956(19) 0.4931(2) 0.0537(10) Uani 1 1 d . U . . .
C34 C 0.6514(2) 0.5957(2) 0.5362(3) 0.0311(9) Uani 1 1 d . U . . .
H34 H 0.6292 0.6263 0.5411 0.037 Uiso 1 1 calc R . . . .
Cl1 Cl 0.8567(2) 0.43033(19) 0.5135(3) 0.1203(17) Uani 0.695(6) 1 d . U . A 1
C27 C 0.7076(2) 0.5237(2) 0.7217(3) 0.0332(9) Uani 1 1 d . U . . .
C12 C 0.7960(2) 0.5933(2) 0.7489(3) 0.0385(10) Uani 1 1 d . U . . .
H12A H 0.8069 0.6023 0.8026 0.046 Uiso 1 1 calc R . . . .
H12B H 0.8218 0.5586 0.7563 0.046 Uiso 1 1 calc R . . . .
C14 C 0.4776(2) 0.7677(2) 0.4678(3) 0.0353(10) Uani 1 1 d . U . . .
C50 C 0.6356(3) 0.5803(3) 0.8095(3) 0.0499(14) Uani 1 1 d . U . . .
H50A H 0.6320 0.5418 0.7880 0.075 Uiso 1 1 calc GR . . . .
H50B H 0.6315 0.5777 0.8536 0.075 Uiso 1 1 calc GR . . . .
H50C H 0.6789 0.5969 0.8305 0.075 Uiso 1 1 calc GR . . . .
C26 C 0.7217(2) 0.5774(2) 0.6909(2) 0.0292(9) Uani 1 1 d . U . . .
C3 C 0.7253(3) 0.8443(2) 0.5040(3) 0.0467(12) Uani 1 1 d . U . . .
H3 H 0.7345 0.8747 0.4815 0.056 Uiso 1 1 calc R . . . .
C44 C 0.5815(3) 0.6172(2) 0.7434(3) 0.0409(11) Uani 1 1 d . U . . .
C10 C 0.8216(2) 0.6422(2) 0.7271(3) 0.0385(11) Uani 1 1 d . U . . .
C35 C 0.6331(3) 0.5817(2) 0.4592(3) 0.0413(11) Uani 1 1 d . U . . .
H35 H 0.5979 0.6019 0.4124 0.050 Uiso 1 1 calc R . . . .
C15 C 0.4513(3) 0.7197(2) 0.4184(3) 0.0436(11) Uani 1 1 d . U . . .
H15 H 0.4805 0.6933 0.4193 0.052 Uiso 1 1 calc R . . . .
C2 C 0.6599(3) 0.8307(2) 0.4707(3) 0.0409(11) Uani 1 1 d . U . . .
H2 H 0.6240 0.8509 0.4244 0.049 Uiso 1 1 calc R . . . .
C6 C 0.8101(2) 0.7295(2) 0.6645(3) 0.0355(10) Uani 1 1 d . U . . .
C33 C 0.7008(2) 0.5660(2) 0.6051(3) 0.0308(9) Uani 1 1 d . U . . .
C32 C 0.7522(3) 0.5040(2) 0.8019(3) 0.0429(12) Uani 1 1 d . U . . .
H32 H 0.7929 0.5239 0.8391 0.051 Uiso 1 1 calc R . . . .
C20 C 0.5658(2) 0.8451(2) 0.5451(3) 0.0404(11) Uani 1 1 d . U . . .
C11 C 0.5780(2) 0.7675(2) 0.4695(3) 0.0351(10) Uani 1 1 d . U . . .
H11A H 0.5757 0.7254 0.4614 0.042 Uiso 1 1 calc R . . . .
H11B H 0.5472 0.7853 0.4151 0.042 Uiso 1 1 calc R . . . .
C19 C 0.4332(3) 0.8055(2) 0.4650(3) 0.0457(12) Uani 1 1 d . U . . .
H19 H 0.4498 0.8391 0.4978 0.055 Uiso 1 1 calc R . . . .
C28 C 0.6482(2) 0.4937(2) 0.6694(3) 0.0372(10) Uani 1 1 d . U . . .
H28 H 0.6172 0.5060 0.6146 0.045 Uiso 1 1 calc R . . . .
C45 C 0.5810(3) 0.6785(2) 0.7443(3) 0.0453(12) Uani 1 1 d . U . . .
C30 C 0.6789(3) 0.4267(2) 0.7758(3) 0.0488(13) Uani 1 1 d . U . . .
H30 H 0.6691 0.3937 0.7939 0.059 Uiso 1 1 calc R . . . .
C7 C 0.8774(2) 0.7318(3) 0.7009(3) 0.0483(13) Uani 1 1 d . U . . .
H7 H 0.8958 0.7635 0.6918 0.058 Uiso 1 1 calc R . . . .
C42 C 0.4806(3) 0.6479(3) 0.6277(3) 0.0500(13) Uani 1 1 d . U . . .
C4 C 0.7765(3) 0.8141(2) 0.5691(3) 0.0404(11) Uani 1 1 d . U . . .
H4 H 0.8214 0.8225 0.5916 0.048 Uiso 1 1 calc R . . . .
C36 C 0.6658(3) 0.5394(3) 0.4512(3) 0.0489(13) Uani 1 1 d . U . . .
H36 H 0.6541 0.5305 0.3992 0.059 Uiso 1 1 calc R . . . .
C41 C 0.5174(3) 0.6974(3) 0.6734(4) 0.0512(13) Uani 1 1 d . U . . .
C46 C 0.5321(2) 0.6093(2) 0.5490(3) 0.0360(10) Uani 1 1 d . U . . .
C51 C 0.6359(4) 0.7161(3) 0.8097(4) 0.0619(17) Uani 1 1 d . U . . .
H51A H 0.6789 0.6974 0.8339 0.093 Uiso 1 1 calc GR . . . .
H51B H 0.6300 0.7224 0.8518 0.093 Uiso 1 1 calc GR . . . .
H51C H 0.6347 0.7530 0.7861 0.093 Uiso 1 1 calc GR . . . .
C21 C 0.5471(3) 0.8859(2) 0.4847(4) 0.0503(13) Uani 1 1 d . U . . .
H21 H 0.5300 0.8733 0.4316 0.060 Uiso 1 1 calc R . . . .
C47 C 0.4932(4) 0.7577(3) 0.6543(5) 0.075(2) Uani 1 1 d . U . . .
H47A H 0.5300 0.7833 0.6695 0.113 Uiso 1 1 calc GR . . . .
H47B H 0.4767 0.7682 0.6850 0.113 Uiso 1 1 calc GR . . . .
H47C H 0.4571 0.7613 0.5959 0.113 Uiso 1 1 calc GR . . . .
C29 C 0.6338(3) 0.4463(2) 0.6962(3) 0.0440(12) Uani 1 1 d . U . . .
H29 H 0.5926 0.4269 0.6599 0.053 Uiso 1 1 calc R . . . .
C8 C 0.9170(3) 0.6874(3) 0.7503(3) 0.0598(17) Uani 1 1 d . U . . .
H8 H 0.9635 0.6882 0.7765 0.072 Uiso 1 1 calc R . . . .
C49 C 0.4966(3) 0.5368(3) 0.6494(4) 0.0577(15) Uani 1 1 d . U . . .
H49A H 0.4653 0.5332 0.5900 0.087 Uiso 1 1 calc GR . . . .
H49B H 0.4743 0.5259 0.6731 0.087 Uiso 1 1 calc GR . . . .
H49C H 0.5349 0.5116 0.6705 0.087 Uiso 1 1 calc GR . . . .
C43 C 0.5201(3) 0.5979(2) 0.6717(3) 0.0446(11) Uani 1 1 d . U . . .
C37 C 0.7156(3) 0.5098(3) 0.5187(4) 0.0590(15) Uani 1 1 d . U . . .
H37 H 0.7385 0.4802 0.5133 0.071 Uiso 1 1 calc R . . . .
C23 C 0.5774(3) 0.9632(3) 0.5771(5) 0.072(2) Uani 1 1 d . U . . .
H23 H 0.5804 1.0032 0.5877 0.087 Uiso 1 1 calc R . . . .
C18 C 0.3651(3) 0.7946(3) 0.4149(4) 0.0554(14) Uani 1 1 d . U . . .
H18 H 0.3359 0.8200 0.4153 0.066 Uiso 1 1 calc R . . . .
C16 C 0.3829(3) 0.7092(3) 0.3671(4) 0.0535(14) Uani 1 1 d . U . . .
H16 H 0.3660 0.6760 0.3336 0.064 Uiso 1 1 calc R . . . .
C38 C 0.7332(3) 0.5225(3) 0.5955(3) 0.0483(13) Uani 1 1 d . U . . .
H38 H 0.7675 0.5012 0.6417 0.058 Uiso 1 1 calc R . . . .
C22 C 0.5531(3) 0.9439(3) 0.5012(5) 0.0640(17) Uani 1 1 d . U . . .
H22 H 0.5402 0.9707 0.4594 0.077 Uiso 1 1 calc R . . . .
C25 C 0.5914(3) 0.8652(3) 0.6218(4) 0.0578(15) Uani 1 1 d . U . . .
H25 H 0.6050 0.8386 0.6642 0.069 Uiso 1 1 calc R . . . .
C9 C 0.8893(2) 0.6418(3) 0.7620(3) 0.0559(15) Uani 1 1 d . U . . .
H9 H 0.9162 0.6099 0.7938 0.067 Uiso 1 1 calc R . . . .
C17 C 0.3395(3) 0.7471(3) 0.3648(4) 0.0563(15) Uani 1 1 d . U . . .
H17 H 0.2928 0.7405 0.3292 0.068 Uiso 1 1 calc R . . . .
C31 C 0.7376(3) 0.4557(3) 0.8276(3) 0.0520(14) Uani 1 1 d . U . . .
H31 H 0.7689 0.4426 0.8819 0.062 Uiso 1 1 calc R . . . .
C48 C 0.4103(3) 0.6480(4) 0.5510(4) 0.073(2) Uani 1 1 d . U . . .
H48A H 0.4020 0.6834 0.5206 0.110 Uiso 1 1 calc GR . . . .
H48B H 0.3795 0.6457 0.5648 0.110 Uiso 1 1 calc GR . . . .
H48C H 0.4035 0.6148 0.5175 0.110 Uiso 1 1 calc GR . . . .
C24 C 0.5975(3) 0.9244(3) 0.6379(5) 0.0734(19) Uani 1 1 d . U . . .
H24 H 0.6156 0.9375 0.6911 0.088 Uiso 1 1 calc R . . . .
F1 F 0.5286(2) 0.68673(19) 0.3180(2) 0.0755(12) Uani 1 1 d . U . . .
B1 B 0.5000 0.6529(4) 0.2500 0.0401(17) Uani 1 2 d S TU P . .
F2 F 0.4522(3) 0.6214(3) 0.2415(3) 0.131(2) Uani 1 1 d . U . . .
F4 F 1.0364(3) 0.5876(2) 0.8172(3) 0.1071(17) Uani 1 1 d . U . . .
F3 F 0.9600(4) 0.5201(3) 0.7583(4) 0.147(3) Uani 1 1 d . U . . .
B2 B 1.0000 0.5536(6) 0.7500 0.084(4) Uani 1 2 d S TU P . .
Cl2 Cl 0.8715(6) 0.3802(3) 0.6481(6) 0.276(5) Uani 0.695(6) 1 d . U . A 1
C52 C 0.9030(11) 0.4206(9) 0.6097(11) 0.155(7) Uani 0.695(6) 1 d . U . A 1
H52A H 0.9150 0.4587 0.6362 0.186 Uiso 0.695(6) 1 calc R . . A 1
H52B H 0.9449 0.4023 0.6261 0.186 Uiso 0.695(6) 1 calc R . . A 1
C53 C 0.825(2) 0.394(2) 0.581(5) 0.164(16) Uani 0.153(3) 1 d D U . A -2
H53A H 0.7917 0.3892 0.5215 0.246 Uiso 0.153(3) 1 calc R . . A -2
H53B H 0.8670 0.3768 0.5989 0.246 Uiso 0.153(3) 1 calc R . . A -2
H53C H 0.8309 0.4347 0.5945 0.246 Uiso 0.153(3) 1 calc R . . A -2
O2 O 0.758(3) 0.3118(17) 0.577(4) 0.192(19) Uani 0.153(3) 1 d D U . A -2
C54 C 0.799(5) 0.364(3) 0.623(4) 0.196(18) Uani 0.153(3) 1 d D U . A -2
H54A H 0.8381 0.3520 0.6781 0.235 Uiso 0.153(3) 1 calc R . . A -2
H54B H 0.7724 0.3909 0.6282 0.235 Uiso 0.153(3) 1 calc R . . A -2
C55 C 0.767(5) 0.2928(18) 0.514(4) 0.196(18) Uani 0.153(3) 1 d D U . A -2
H55A H 0.8137 0.2995 0.5357 0.235 Uiso 0.153(3) 1 calc R . . A -2
H55B H 0.7380 0.3165 0.4646 0.235 Uiso 0.153(3) 1 calc R . . A -2
C56 C 0.750(2) 0.2304(13) 0.4916(15) 0.164(16) Uani 0.153(3) 1 d D U . A -2
H56A H 0.7727 0.2163 0.4696 0.246 Uiso 0.153(3) 1 calc GR . . A -2
H56B H 0.7018 0.2262 0.4504 0.246 Uiso 0.153(3) 1 calc GR . . A -2
H56C H 0.7648 0.2082 0.5401 0.246 Uiso 0.153(3) 1 calc GR . . A -2
O3 O 0.7339(18) 0.1370(16) 0.360(4) 0.164(16) Uani 0.153(3) 1 d . U . A -3
H3A H 0.7708 0.1192 0.3893 0.246 Uiso 0.153(3) 1 d R . . A -3
H3B H 0.7273 0.1494 0.3173 0.246 Uiso 0.153(3) 1 d R . . A -3

loop_
_atom_site_aniso_label
_atom_site_aniso_U_11
_atom_site_aniso_U_22
_atom_site_aniso_U_33
_atom_site_aniso_U_23
_atom_site_aniso_U_13
_atom_site_aniso_U_12
Ni1 0.0289(3) 0.0322(3) 0.0261(3) -0.0032(2) 0.0194(2) -0.0057(2)
Fe1 0.0345(3) 0.0375(4) 0.0348(3) 0.0039(3) 0.0275(3) 0.0015(3)
S2 0.0305(5) 0.0343(6) 0.0242(5) -0.0018(4) 0.0184(4) -0.0036(4)
S1 0.0378(6) 0.0337(6) 0.0335(5) 0.0012(4) 0.0272(5) 0.0013(5)
N1 0.0355(18) 0.0323(19) 0.0297(18) -0.0077(14) 0.0240(16) -0.0065(15)
N2 0.0295(18) 0.045(2) 0.0266(18) -0.0058(15) 0.0179(16) -0.0087(16)
C5 0.036(2) 0.039(2) 0.030(2) -0.0139(18) 0.0241(19) -0.0122(18)
C13 0.039(2) 0.031(2) 0.040(2) 0.0033(18) 0.029(2) 0.0029(18)
C1 0.041(2) 0.032(2) 0.037(2) -0.0024(18) 0.029(2) -0.0024(19)
O1 0.045(2) 0.065(3) 0.043(2) -0.0101(19) 0.0224(18) -0.0114(19)
C34 0.033(2) 0.035(2) 0.029(2) -0.0019(17) 0.0208(18) -0.0071(18)
Cl1 0.154(4) 0.112(3) 0.116(3) -0.014(2) 0.093(3) -0.010(3)
C27 0.032(2) 0.035(2) 0.030(2) 0.0062(18) 0.0178(19) 0.0053(18)
C12 0.028(2) 0.049(3) 0.031(2) 0.003(2) 0.0146(19) -0.001(2)
C14 0.038(2) 0.035(2) 0.038(2) 0.0073(19) 0.026(2) 0.0017(19)
C50 0.069(4) 0.057(3) 0.047(3) 0.015(3) 0.047(3) 0.012(3)
C26 0.027(2) 0.036(2) 0.0224(18) 0.0013(16) 0.0135(17) 0.0019(17)
C3 0.068(3) 0.039(3) 0.056(3) -0.002(2) 0.050(3) -0.009(2)
C44 0.054(3) 0.046(3) 0.045(3) 0.006(2) 0.042(2) -0.001(2)
C10 0.027(2) 0.057(3) 0.028(2) -0.002(2) 0.0147(18) -0.009(2)
C35 0.049(3) 0.049(3) 0.028(2) -0.004(2) 0.024(2) -0.016(2)
C15 0.041(3) 0.044(3) 0.046(3) 0.003(2) 0.027(2) 0.001(2)
C2 0.052(3) 0.039(3) 0.045(3) 0.007(2) 0.036(2) 0.003(2)
C6 0.033(2) 0.049(3) 0.028(2) -0.0101(19) 0.0198(18) -0.015(2)
C33 0.035(2) 0.032(2) 0.033(2) -0.0022(17) 0.0242(19) -0.0025(18)
C32 0.037(3) 0.053(3) 0.032(2) 0.009(2) 0.018(2) 0.001(2)
C20 0.041(3) 0.031(2) 0.060(3) -0.002(2) 0.037(3) 0.000(2)
C11 0.041(2) 0.038(3) 0.035(2) 0.0040(19) 0.028(2) 0.001(2)
C19 0.047(3) 0.044(3) 0.057(3) 0.006(2) 0.037(3) 0.005(2)
C28 0.038(2) 0.039(3) 0.026(2) 0.0055(18) 0.0156(19) 0.002(2)
C45 0.067(3) 0.048(3) 0.052(3) 0.003(2) 0.053(3) 0.002(2)
C30 0.055(3) 0.043(3) 0.049(3) 0.015(2) 0.032(3) 0.003(2)
C7 0.032(2) 0.075(4) 0.036(3) -0.007(2) 0.020(2) -0.022(2)
C42 0.043(3) 0.073(4) 0.056(3) 0.015(3) 0.041(2) 0.010(3)
C4 0.050(3) 0.040(3) 0.047(3) -0.014(2) 0.037(2) -0.017(2)
C36 0.068(4) 0.055(3) 0.043(3) -0.019(2) 0.044(3) -0.022(3)
C41 0.068(3) 0.056(3) 0.069(3) 0.015(3) 0.062(3) 0.014(3)
C46 0.029(2) 0.043(3) 0.038(2) 0.005(2) 0.021(2) -0.0014(19)
C51 0.093(5) 0.063(4) 0.059(3) -0.014(3) 0.061(4) -0.010(3)
C21 0.047(3) 0.038(3) 0.072(4) 0.009(2) 0.039(3) 0.005(2)
C47 0.117(6) 0.067(4) 0.103(5) 0.032(4) 0.098(5) 0.042(4)
C29 0.050(3) 0.036(3) 0.041(3) 0.000(2) 0.025(2) -0.008(2)
C8 0.030(3) 0.098(5) 0.044(3) 0.004(3) 0.019(2) -0.015(3)
C49 0.058(4) 0.063(4) 0.073(4) -0.002(3) 0.051(3) -0.016(3)
C43 0.049(3) 0.054(3) 0.055(3) 0.006(2) 0.044(2) -0.003(2)
C37 0.079(4) 0.052(4) 0.072(4) -0.013(3) 0.060(4) 0.003(3)
C23 0.036(3) 0.034(3) 0.108(5) -0.009(3) 0.024(3) 0.000(2)
C18 0.046(3) 0.060(4) 0.070(4) 0.018(3) 0.040(3) 0.012(3)
C16 0.048(3) 0.055(3) 0.051(3) 0.002(3) 0.026(3) -0.009(3)
C38 0.048(3) 0.051(3) 0.049(3) 0.002(2) 0.031(3) 0.013(2)
C22 0.043(3) 0.033(3) 0.102(5) 0.016(3) 0.037(3) 0.007(2)
C25 0.068(4) 0.042(3) 0.071(4) -0.011(3) 0.047(3) 0.000(3)
C9 0.025(2) 0.088(5) 0.040(3) 0.013(3) 0.013(2) -0.003(3)
C17 0.034(3) 0.071(4) 0.054(3) 0.018(3) 0.022(3) 0.004(3)
C31 0.055(3) 0.056(3) 0.038(3) 0.018(2) 0.025(2) 0.007(3)
C48 0.042(3) 0.121(6) 0.072(4) 0.027(4) 0.042(3) 0.016(3)
C24 0.060(4) 0.052(4) 0.086(5) -0.021(3) 0.033(4) 0.001(3)
F1 0.089(3) 0.089(3) 0.058(2) -0.029(2) 0.049(2) -0.032(2)
B1 0.035(4) 0.045(5) 0.034(4) 0.000 0.018(3) 0.000
F2 0.135(4) 0.166(5) 0.088(3) -0.026(3) 0.065(3) -0.107(4)
F4 0.107(4) 0.118(4) 0.059(3) -0.011(3) 0.031(3) -0.001(3)
F3 0.213(7) 0.085(4) 0.178(6) -0.012(4) 0.137(6) -0.042(4)
B2 0.112(11) 0.050(7) 0.074(7) 0.000 0.048(8) 0.000
Cl2 0.519(16) 0.124(5) 0.282(9) 0.073(6) 0.293(11) 0.036(7)
C52 0.21(2) 0.140(16) 0.118(9) 0.023(12) 0.098(12) 0.026(14)
C53 0.055(15) 0.050(13) 0.27(3) 0.075(18) 0.04(2) 0.012(13)
O2 0.16(3) 0.10(2) 0.29(4) 0.06(2) 0.12(3) -0.01(2)
C54 0.20(3) 0.063(17) 0.28(4) 0.06(2) 0.12(3) 0.02(2)
C55 0.20(3) 0.063(17) 0.28(4) 0.06(2) 0.12(3) 0.02(2)
C56 0.055(15) 0.050(13) 0.27(3) 0.075(18) 0.04(2) 0.012(13)
O3 0.055(15) 0.050(13) 0.27(3) 0.075(18) 0.04(2) 0.012(13)

loop_
_atom_type_symbol
_atom_type_description
_atom_type_scat_dispersion_real
_atom_type_scat_dispersion_imag
_atom_type_scat_source
C C 0.0033 0.0016 'International Tables Vol C Tables 4.2.6.8 and 6.1.1.4'
H H 0.0000 0.0000 'International Tables Vol C Tables 4.2.6.8 and 6.1.1.4'
B B 0.0013 0.0007 'International Tables Vol C Tables 4.2.6.8 and 6.1.1.4'
Cl Cl 0.1484 0.1585 'International Tables Vol C Tables 4.2.6.8 and 6.1.1.4'
F F 0.0171 0.0103 'International Tables Vol C Tables 4.2.6.8 and 6.1.1.4'
Fe Fe 0.3463 0.8444 'International Tables Vol C Tables 4.2.6.8 and 6.1.1.4'
N N 0.0061 0.0033 'International Tables Vol C Tables 4.2.6.8 and 6.1.1.4'
Ni Ni 0.3393 1.1124 'International Tables Vol C Tables 4.2.6.8 and 6.1.1.4'
O O 0.0106 0.0060 'International Tables Vol C Tables 4.2.6.8 and 6.1.1.4'
S S 0.1246 0.1234 'International Tables Vol C Tables 4.2.6.8 and 6.1.1.4'

loop_
_geom_angle_atom_site_label_1
_geom_angle_atom_site_label_2
_geom_angle_atom_site_label_3
_geom_angle
_geom_angle_site_symmetry_1
_geom_angle_site_symmetry_3
S1 Ni1 S2 80.69(5) . .
N1 Ni1 S2 177.10(12) . .
N1 Ni1 S1 98.96(12) . .
N1 Ni1 N2 84.20(16) . .
N2 Ni1 S2 96.80(12) . .
N2 Ni1 S1 166.64(12) . .
S2 Fe1 S1 74.69(4) . .
C44 Fe1 S2 90.64(15) . .
C44 Fe1 S1 132.17(16) . .
C44 Fe1 C41 65.7(2) . .
C45 Fe1 S2 95.05(17) . .
C45 Fe1 S1 95.90(15) . .
C45 Fe1 C44 39.3(2) . .
C45 Fe1 C41 39.4(2) . .
C42 Fe1 S2 156.71(15) . .
C42 Fe1 S1 119.10(18) . .
C42 Fe1 C44 66.1(2) . .
C42 Fe1 C45 66.2(2) . .
C42 Fe1 C41 39.1(2) . .
C42 Fe1 C43 40.0(2) . .
C41 Fe1 S2 130.65(19) . .
C41 Fe1 S1 89.72(16) . .
C46 Fe1 S2 103.00(15) . .
C46 Fe1 S1 105.11(16) . .
C46 Fe1 C44 122.6(2) . .
C46 Fe1 C45 155.2(2) . .
C46 Fe1 C42 91.7(2) . .
C46 Fe1 C41 126.3(2) . .
C46 Fe1 C43 89.8(2) . .
C43 Fe1 S2 120.99(16) . .
C43 Fe1 S1 155.81(16) . .
C43 Fe1 C44 39.1(2) . .
C43 Fe1 C45 66.1(2) . .
C43 Fe1 C41 66.1(2) . .
Ni1 S2 Fe1 98.68(5) . .
C26 S2 Ni1 99.72(14) . .
C26 S2 Fe1 126.02(14) . .
Ni1 S1 Fe1 97.99(5) . .
C13 S1 Ni1 109.86(14) . .
C13 S1 Fe1 128.07(16) . .
C5 N1 Ni1 112.8(3) . .
C1 N1 Ni1 127.2(3) . .
C1 N1 C5 120.0(4) . .
C10 N2 Ni1 130.5(3) . .
C10 N2 C6 118.1(4) . .
C6 N2 Ni1 110.7(3) . .
N1 C5 C6 113.8(4) . .
N1 C5 C4 120.9(5) . .
C4 C5 C6 125.1(4) . .
C14 C13 S1 110.8(3) . .
C14 C13 C20 110.7(4) . .
C14 C13 C11 109.0(4) . .
C20 C13 S1 108.8(3) . .
C20 C13 C11 109.8(4) . .
C11 C13 S1 107.7(3) . .
N1 C1 C2 120.8(4) . .
N1 C1 C11 117.4(4) . .
C2 C1 C11 121.8(4) . .
C35 C34 H34 119.3 . .
C33 C34 H34 119.3 . .
C33 C34 C35 121.5(5) . .
C32 C27 C26 122.3(4) . .
C28 C27 C26 119.8(4) . .
C28 C27 C32 117.9(4) . .
H12A C12 H12B 107.0 . .
C26 C12 H12A 107.4 . .
C26 C12 H12B 107.4 . .
C10 C12 H12A 107.4 . .
C10 C12 H12B 107.4 . .
C10 C12 C26 119.5(4) . .
C15 C14 C13 121.0(4) . .
C15 C14 C19 117.8(5) . .
C19 C14 C13 121.1(5) . .
H50A C50 H50B 109.5 . .
H50A C50 H50C 109.5 . .
H50B C50 H50C 109.5 . .
C44 C50 H50A 109.5 . .
C44 C50 H50B 109.5 . .
C44 C50 H50C 109.5 . .
C27 C26 S2 107.0(3) . .
C12 C26 S2 102.6(3) . .
C12 C26 C27 110.7(4) . .
C33 C26 S2 116.7(3) . .
C33 C26 C27 109.6(4) . .
C33 C26 C12 109.9(4) . .
C2 C3 H3 120.0 . .
C4 C3 H3 120.0 . .
C4 C3 C2 120.0(5) . .
C50 C44 Fe1 129.0(3) . .
C45 C44 Fe1 70.2(3) . .
C45 C44 C50 125.3(5) . .
C43 C44 Fe1 69.9(3) . .
C43 C44 C50 126.1(5) . .
C43 C44 C45 108.5(5) . .
N2 C10 C12 122.0(4) . .
N2 C10 C9 120.9(5) . .
C9 C10 C12 117.1(5) . .
C34 C35 H35 119.9 . .
C36 C35 C34 120.2(5) . .
C36 C35 H35 119.9 . .
C14 C15 H15 119.4 . .
C14 C15 C16 121.2(5) . .
C16 C15 H15 119.4 . .
C1 C2 H2 120.4 . .
C3 C2 C1 119.1(5) . .
C3 C2 H2 120.4 . .
N2 C6 C5 114.1(4) . .
N2 C6 C7 122.6(5) . .
C7 C6 C5 123.1(5) . .
C34 C33 C26 124.4(4) . .
C34 C33 C38 117.4(4) . .
C38 C33 C26 118.1(4) . .
C27 C32 H32 119.7 . .
C31 C32 C27 120.7(5) . .
C31 C32 H32 119.7 . .
C21 C20 C13 117.5(5) . .
C25 C20 C13 124.8(5) . .
C25 C20 C21 117.6(5) . .
C13 C11 H11A 108.3 . .
C13 C11 H11B 108.3 . .
C1 C11 C13 115.8(4) . .
C1 C11 H11A 108.3 . .
C1 C11 H11B 108.3 . .
H11A C11 H11B 107.4 . .
C14 C19 H19 119.5 . .
C18 C19 C14 120.9(6) . .
C18 C19 H19 119.5 . .
C27 C28 H28 119.6 . .
C29 C28 C27 120.9(4) . .
C29 C28 H28 119.6 . .
C44 C45 Fe1 70.5(3) . .
C44 C45 C41 107.8(5) . .
C44 C45 C51 125.8(6) . .
C41 C45 Fe1 70.9(3) . .
C41 C45 C51 126.3(6) . .
C51 C45 Fe1 126.1(4) . .
C29 C30 H30 120.7 . .
C31 C30 H30 120.7 . .
C31 C30 C29 118.7(5) . .
C6 C7 H7 120.8 . .
C8 C7 C6 118.4(5) . .
C8 C7 H7 120.8 . .
C41 C42 Fe1 71.9(3) . .
C41 C42 C43 108.3(5) . .
C41 C42 C48 125.3(6) . .
C43 C42 Fe1 70.5(3) . .
C43 C42 C48 126.1(6) . .
C48 C42 Fe1 127.8(4) . .
C5 C4 H4 120.5 . .
C3 C4 C5 118.9(5) . .
C3 C4 H4 120.5 . .
C35 C36 H36 120.3 . .
C35 C36 C37 119.5(5) . .
C37 C36 H36 120.3 . .
C45 C41 Fe1 69.7(3) . .
C45 C41 C47 125.7(6) . .
C42 C41 Fe1 69.0(3) . .
C42 C41 C45 107.7(5) . .
C42 C41 C47 126.4(6) . .
C47 C41 Fe1 129.6(4) . .
O1 C46 Fe1 171.9(4) . .
C45 C51 H51A 109.5 . .
C45 C51 H51B 109.5 . .
C45 C51 H51C 109.5 . .
H51A C51 H51B 109.5 . .
H51A C51 H51C 109.5 . .
H51B C51 H51C 109.5 . .
C20 C21 H21 119.5 . .
C22 C21 C20 121.1(6) . .
C22 C21 H21 119.5 . .
C41 C47 H47A 109.5 . .
C41 C47 H47B 109.5 . .
C41 C47 H47C 109.5 . .
H47A C47 H47B 109.5 . .
H47A C47 H47C 109.5 . .
H47B C47 H47C 109.5 . .
C28 C29 C30 120.8(5) . .
C28 C29 H29 119.6 . .
C30 C29 H29 119.6 . .
C7 C8 H8 120.1 . .
C7 C8 C9 119.9(5) . .
C9 C8 H8 120.1 . .
H49A C49 H49B 109.5 . .
H49A C49 H49C 109.5 . .
H49B C49 H49C 109.5 . .
C43 C49 H49A 109.5 . .
C43 C49 H49B 109.5 . .
C43 C49 H49C 109.5 . .
C44 C43 Fe1 71.0(3) . .
C44 C43 C42 107.6(5) . .
C44 C43 C49 126.7(5) . .
C42 C43 Fe1 69.6(3) . .
C42 C43 C49 125.4(5) . .
C49 C43 Fe1 129.8(4) . .
C36 C37 H37 119.6 . .
C36 C37 C38 120.7(5) . .
C38 C37 H37 119.6 . .
C22 C23 H23 120.2 . .
C22 C23 C24 119.6(6) . .
C24 C23 H23 120.2 . .
C19 C18 H18 119.7 . .
C17 C18 C19 120.6(6) . .
C17 C18 H18 119.7 . .
C15 C16 H16 119.9 . .
C17 C16 C15 120.3(6) . .
C17 C16 H16 119.9 . .
C33 C38 C37 120.6(5) . .
C33 C38 H38 119.7 . .
C37 C38 H38 119.7 . .
C21 C22 H22 119.7 . .
C23 C22 C21 120.7(7) . .
C23 C22 H22 119.7 . .
C20 C25 H25 119.6 . .
C20 C25 C24 120.8(7) . .
C24 C25 H25 119.6 . .
C10 C9 H9 120.0 . .
C8 C9 C10 120.0(6) . .
C8 C9 H9 120.0 . .
C18 C17 C16 119.1(5) . .
C18 C17 H17 120.5 . .
C16 C17 H17 120.5 . .
C32 C31 H31 119.5 . .
C30 C31 C32 121.1(5) . .
C30 C31 H31 119.5 . .
C42 C48 H48A 109.5 . .
C42 C48 H48B 109.5 . .
C42 C48 H48C 109.5 . .
H48A C48 H48B 109.5 . .
H48A C48 H48C 109.5 . .
H48B C48 H48C 109.5 . .
C23 C24 C25 120.2(7) . .
C23 C24 H24 119.9 . .
C25 C24 H24 119.9 . .
F1 B1 F1 109.9(7) 2_655 .
F2 B1 F1 108.8(3) 2_655 2_655
F2 B1 F1 108.2(3) . 2_655
F2 B1 F1 108.2(3) 2_655 .
F2 B1 F1 108.8(3) . .
F2 B1 F2 113.0(9) . 2_655
F4 B2 F4 108.8(10) 2_756 .
F4 B2 F3 107.2(4) . .
F4 B2 F3 111.6(4) . 2_756
F4 B2 F3 107.2(4) 2_756 2_756
F4 B2 F3 111.6(4) 2_756 .
F3 B2 F3 110.3(11) . 2_756
Cl1 C52 Cl2 117.5(13) . .
Cl1 C52 H52A 107.9 . .
Cl1 C52 H52B 107.9 . .
Cl2 C52 H52A 107.9 . .
Cl2 C52 H52B 107.9 . .
H52A C52 H52B 107.2 . .
H53A C53 H53B 109.5 . .
H53A C53 H53C 109.5 . .
H53B C53 H53C 109.5 . .
C54 C53 H53A 109.5 . .
C54 C53 H53B 109.5 . .
C54 C53 H53C 109.5 . .
C54 O2 C55 112.0(19) . .
C53 C54 H54A 109.1 . .
C53 C54 H54B 109.1 . .
O2 C54 C53 112.3(19) . .
O2 C54 H54A 109.1 . .
O2 C54 H54B 109.1 . .
H54A C54 H54B 107.9 . .
O2 C55 H55A 109.0 . .
O2 C55 H55B 109.0 . .
O2 C55 C56 113(2) . .
H55A C55 H55B 107.8 . .
C56 C55 H55A 109.0 . .
C56 C55 H55B 109.0 . .
C55 C56 H56A 109.5 . .
C55 C56 H56B 109.5 . .
C55 C56 H56C 109.5 . .
H56A C56 H56B 109.5 . .
H56A C56 H56C 109.5 . .
H56B C56 H56C 109.5 . .
H3A O3 H3B 109.5 . .

loop_
_geom_bond_atom_site_label_1
_geom_bond_atom_site_label_2
_geom_bond_distance
_geom_bond_site_symmetry_2
Ni1 S2 2.1691(12) .
Ni1 S1 2.1652(13) .
Ni1 N1 1.905(4) .
Ni1 N2 1.933(4) .
Fe1 S2 2.2994(15) .
Fe1 S1 2.3257(14) .
Fe1 C44 2.127(5) .
Fe1 C45 2.123(5) .
Fe1 C42 2.101(5) .
Fe1 C41 2.139(5) .
Fe1 C46 1.760(5) .
Fe1 C43 2.113(5) .
S2 C26 1.873(5) .
S1 C13 1.891(5) .
N1 C5 1.358(5) .
N1 C1 1.341(6) .
N2 C10 1.345(6) .
N2 C6 1.374(6) .
C5 C6 1.465(7) .
C5 C4 1.399(6) .
C13 C14 1.543(7) .
C13 C20 1.544(7) .
C13 C11 1.548(6) .
C1 C2 1.395(6) .
C1 C11 1.500(6) .
O1 C46 1.150(6) .
C34 H34 0.9500 .
C34 C35 1.402(6) .
C34 C33 1.379(6) .
Cl1 C52 1.597(17) .
C27 C26 1.541(6) .
C27 C32 1.400(6) .
C27 C28 1.390(7) .
C12 H12A 0.9900 .
C12 H12B 0.9900 .
C12 C26 1.539(6) .
C12 C10 1.508(7) .
C14 C15 1.383(7) .
C14 C19 1.400(7) .
C50 H50A 0.9800 .
C50 H50B 0.9800 .
C50 H50C 0.9800 .
C50 C44 1.484(7) .
C26 C33 1.537(6) .
C3 H3 0.9500 .
C3 C2 1.388(7) .
C3 C4 1.367(8) .
C44 C45 1.430(7) .
C44 C43 1.418(8) .
C10 C9 1.394(7) .
C35 H35 0.9500 .
C35 C36 1.358(8) .
C15 H15 0.9500 .
C15 C16 1.395(7) .
C2 H2 0.9500 .
C6 C7 1.381(6) .
C33 C38 1.390(7) .
C32 H32 0.9500 .
C32 C31 1.385(7) .
C20 C21 1.404(7) .
C20 C25 1.380(8) .
C11 H11A 0.9900 .
C11 H11B 0.9900 .
C19 H19 0.9500 .
C19 C18 1.390(8) .
C28 H28 0.9500 .
C28 C29 1.381(7) .
C45 C41 1.436(8) .
C45 C51 1.495(8) .
C30 H30 0.9500 .
C30 C29 1.392(7) .
C30 C31 1.370(8) .
C7 H7 0.9500 .
C7 C8 1.368(9) .
C42 C41 1.420(9) .
C42 C43 1.441(8) .
C42 C48 1.499(8) .
C4 H4 0.9500 .
C36 H36 0.9500 .
C36 C37 1.369(9) .
C41 C47 1.486(8) .
C51 H51A 0.9800 .
C51 H51B 0.9800 .
C51 H51C 0.9800 .
C21 H21 0.9500 .
C21 C22 1.378(8) .
C47 H47A 0.9800 .
C47 H47B 0.9800 .
C47 H47C 0.9800 .
C29 H29 0.9500 .
C8 H8 0.9500 .
C8 C9 1.373(8) .
C49 H49A 0.9800 .
C49 H49B 0.9800 .
C49 H49C 0.9800 .
C49 C43 1.502(8) .
C37 H37 0.9500 .
C37 C38 1.398(8) .
C23 H23 0.9500 .
C23 C22 1.369(10) .
C23 C24 1.371(11) .
C18 H18 0.9500 .
C18 C17 1.379(9) .
C16 H16 0.9500 .
C16 C17 1.386(9) .
C38 H38 0.9500 .
C22 H22 0.9500 .
C25 H25 0.9500 .
C25 C24 1.405(9) .
C9 H9 0.9500 .
C17 H17 0.9500 .
C31 H31 0.9500 .
C48 H48A 0.9800 .
C48 H48B 0.9800 .
C48 H48C 0.9800 .
C24 H24 0.9500 .
F1 B1 1.373(6) .
B1 F1 1.373(6) 2_655
B1 F2 1.330(6) .
B1 F2 1.330(6) 2_655
F4 B2 1.360(9) .
F3 B2 1.368(9) .
B2 F4 1.360(9) 2_756
B2 F3 1.368(9) 2_756
Cl2 C52 1.710(19) .
C52 H52A 0.9900 .
C52 H52B 0.9900 .
C53 H53A 0.9800 .
C53 H53B 0.9800 .
C53 H53C 0.9800 .
C53 C54 1.52(2) .
O2 C54 1.50(2) .
O2 C55 1.50(2) .
C54 H54A 0.9900 .
C54 H54B 0.9900 .
C55 H55A 0.9900 .
C55 H55B 0.9900 .
C55 C56 1.51(2) .
C56 H56A 0.9800 .
C56 H56B 0.9800 .
C56 H56C 0.9800 .
O3 H3A 0.8493 .
O3 H3B 0.8510 .
